data_2207956
loop_
_publ_author_name
'Dilek, Nefise'
'G\"une\,s, Bilal'
'\,Sahin, Ertan'
'Ide, Semra'
'\"Unl\"u, Serdar'

_publ_section_title
;
 6-[3-Phenyl-5-(trifluoromethyl)pyrazol-1-yl]pyridazin-3(2<i>H</i>)-one
;
_journal_coeditor_code AT2001
_journal_issue 2
_journal_name_full 'Acta Crystallographica Section E'
_journal_page_first o446
_journal_page_last o448
_journal_paper_doi 10.1107/S160053680504256X
_journal_volume 62
_journal_year 2006
_chemical_formula_iupac 'C14 H9 F3 N4 O1'
_chemical_formula_moiety 'C14 H9 F3 N4 O1'
_chemical_formula_sum 'C14 H9 F3 N4 O'
_chemical_formula_weight 306.25
_chemical_name_systematic
;
6-[3-Phenyl-5-(trifluoromethyl)pyrazol-1-yl]pyridazin-3(2H)-one
;
_space_group_IT_number 2
_symmetry_cell_setting triclinic
_symmetry_space_group_name_Hall '-P 1'
_symmetry_space_group_name_H-M 'P -1'
_atom_sites_solution_hydrogens difmap
_atom_sites_solution_primary direct
_atom_sites_solution_secondary difmap
_cell_angle_alpha 82.97(3)
_cell_angle_beta 74.84(3)
_cell_angle_gamma 84.95(3)
_cell_formula_units_Z 2
_cell_length_a 7.603(2)
_cell_length_b 8.079(2)
_cell_length_c 11.202(4)
_cell_measurement_reflns_used 25
_cell_measurement_temperature 295(2)
_cell_measurement_theta_max 74.24
_cell_measurement_theta_min 4.11
_cell_volume 658.0(3)
_computing_cell_refinement 'CAD-4 EXPRESS'
_computing_data_collection 'CAD-4 EXPRESS (Enraf--Nonius, 1994)'
_computing_data_reduction 'XCAD4 (Harms & Wocadlo, 1995)'
_computing_molecular_graphics 'ORTEP-3 for Windows (Farrugia, 1997)'
_computing_publication_material SHELXL97
_computing_structure_refinement 'SHELXL97 (Sheldrick, 1997)'
_computing_structure_solution 'SHELXS97 (Sheldrick, 1997)'
_diffrn_ambient_temperature 295(2)
_diffrn_measured_fraction_theta_full 0.98
_diffrn_measured_fraction_theta_max 0.98
_diffrn_measurement_device_type 'Enraf--Nonius CAD-4'
_diffrn_measurement_method \w/2\q
_diffrn_radiation_monochromator graphite
_diffrn_radiation_source 'fine-focus sealed X-ray tube'
_diffrn_radiation_type CuK\a
_diffrn_radiation_wavelength 1.54184
_diffrn_reflns_av_R_equivalents 0.0135
_diffrn_reflns_av_sigmaI/netI 0.0260
_diffrn_reflns_limit_h_max 9
_diffrn_reflns_limit_h_min -9
_diffrn_reflns_limit_k_max 10
_diffrn_reflns_limit_k_min -4
_diffrn_reflns_limit_l_max 13
_diffrn_reflns_limit_l_min -13
_diffrn_reflns_number 2839
_diffrn_reflns_theta_full 74.24
_diffrn_reflns_theta_max 74.24
_diffrn_reflns_theta_min 4.11
_diffrn_standards_decay_% 0
_diffrn_standards_interval_time 120
_diffrn_standards_number 3
_exptl_absorpt_coefficient_mu 1.141
_exptl_absorpt_correction_T_max 0.7259
_exptl_absorpt_correction_T_min 0.6582
_exptl_absorpt_correction_type psi-scan
_exptl_absorpt_process_details '(North <i>et al.</i>,  1968)'
_exptl_crystal_colour colourless
_exptl_crystal_density_diffrn 1.546
_exptl_crystal_density_method 'not measured'
_exptl_crystal_description prism
_exptl_crystal_F_000 312
_exptl_crystal_size_max 0.40
_exptl_crystal_size_mid 0.40
_exptl_crystal_size_min 0.30
_refine_diff_density_max 0.217
_refine_diff_density_min -0.229
_refine_ls_extinction_method none
_refine_ls_goodness_of_fit_ref 1.067
_refine_ls_hydrogen_treatment refall
_refine_ls_matrix_type full
_refine_ls_number_parameters 235
_refine_ls_number_reflns 2555
_refine_ls_number_restraints 0
_refine_ls_restrained_S_all 1.067
_refine_ls_R_factor_all 0.0601
_refine_ls_R_factor_gt 0.0470
_refine_ls_shift/su_max 0.000
_refine_ls_shift/su_mean 0.000
_refine_ls_structure_factor_coef Fsqd
_refine_ls_weighting_details 'w = 1/[\s^2^(Fo^2^)+(0.1019P)^2^+0.0709P] where P = (Fo^2^+2Fc^2^)/3'
_refine_ls_weighting_scheme calc
_refine_ls_wR_factor_gt 0.1326
_refine_ls_wR_factor_ref 0.1406
_reflns_number_gt 1979
_reflns_number_total 2555
_reflns_threshold_expression I>2\s(I)
_cod_data_source_file at2001.cif
_cod_data_source_block I
_cod_original_formula_sum 'C14 H9 F3 N4 O1'
_cod_database_code 2207956

loop_
_symmetry_equiv_pos_as_xyz
'x, y, z'
-x,-y,-z

loop_
_atom_site_label
_atom_site_fract_x
_atom_site_fract_y
_atom_site_fract_z
_atom_site_U_iso_or_equiv
_atom_site_adp_type
_atom_site_calc_flag
_atom_site_occupancy
_atom_site_type_symbol
C1 0.2938(3) -0.4488(2) 1.13582(18) 0.0463(4) Uani d 1 C
C2 0.1313(3) -0.3913(2) 1.1007(2) 0.0534(5) Uani d 1 C
C3 0.1241(3) -0.2370(3) 1.0412(2) 0.0568(5) Uani d 1 C
C4 0.2788(3) -0.1348(2) 1.01490(19) 0.0512(5) Uani d 1 C
C5 0.4237(3) -0.6724(2) 1.27347(19) 0.0495(4) Uani d 1 C
C6 0.5696(3) -0.5850(3) 1.3019(2) 0.0583(5) Uani d 1 C
C7 0.3721(3) -0.8290(2) 1.3213(2) 0.0539(5) Uani d 1 C
C8 0.2182(3) -0.8535(2) 1.27909(18) 0.0496(4) Uani d 1 C
C9 0.1033(3) -0.9978(2) 1.31147(19) 0.0499(5) Uani d 1 C
C10 0.1569(3) -1.1399(3) 1.3798(2) 0.0627(6) Uani d 1 C
C11 0.0464(4) -1.2738(3) 1.4165(3) 0.0702(7) Uani d 1 C
C12 -0.1156(4) -1.2688(3) 1.3852(2) 0.0659(6) Uani d 1 C
C13 -0.1695(3) -1.1301(3) 1.3154(2) 0.0652(6) Uani d 1 C
C14 -0.0602(3) -0.9949(3) 1.2787(2) 0.0580(5) Uani d 1 C
N1 0.4381(2) -0.36511(19) 1.11129(17) 0.0527(4) Uani d 1 N
N2 0.4271(2) -0.2098(2) 1.05103(18) 0.0538(4) Uani d 1 N
N3 0.3045(2) -0.60768(18) 1.20470(15) 0.0485(4) Uani d 1 N
N4 0.1778(2) -0.71823(19) 1.20758(16) 0.0515(4) Uani d 1 N
O1 0.2841(2) 0.01111(18) 0.96438(16) 0.0671(5) Uani d 1 O
F1 0.6319(2) -0.67911(18) 1.39104(15) 0.0837(5) Uani d 1 F
F2 0.5104(2) -0.43810(16) 1.34564(14) 0.0744(4) Uani d 1 F
F3 0.71366(17) -0.55744(18) 1.20686(15) 0.0775(4) Uani d 1 F
H1 0.031(4) -0.467(3) 1.117(2) 0.077(7) Uiso d 1 H
H2 0.538(4) -0.148(3) 1.046(2) 0.079(8) Uiso d 1 H
H3 0.026(4) -0.189(4) 1.020(3) 0.089(9) Uiso d 1 H
H7 0.429(3) -0.899(3) 1.381(2) 0.073(7) Uiso d 1 H
H10 0.265(3) -1.139(3) 1.400(2) 0.062(6) Uiso d 1 H
H11 0.085(4) -1.362(4) 1.463(3) 0.098(10) Uiso d 1 H
H12 -0.191(4) -1.358(4) 1.409(3) 0.096(9) Uiso d 1 H
H13 -0.280(3) -1.126(3) 1.292(2) 0.060(6) Uiso d 1 H
H14 -0.100(3) -0.896(3) 1.233(2) 0.063(6) Uiso d 1 H

loop_
_atom_site_aniso_label
_atom_site_aniso_U_11
_atom_site_aniso_U_22
_atom_site_aniso_U_33
_atom_site_aniso_U_12
_atom_site_aniso_U_13
_atom_site_aniso_U_23
C1 0.0490(10) 0.0345(9) 0.0551(10) -0.0043(7) -0.0154(8) 0.0021(7)
C2 0.0507(10) 0.0430(10) 0.0678(12) -0.0085(8) -0.0203(9) 0.0046(9)
C3 0.0495(11) 0.0480(11) 0.0756(14) -0.0059(8) -0.0267(10) 0.0093(10)
C4 0.0532(11) 0.0397(10) 0.0620(11) -0.0060(8) -0.0212(9) 0.0063(8)
C5 0.0490(10) 0.0398(9) 0.0612(11) -0.0034(7) -0.0187(8) 0.0002(8)
C6 0.0541(11) 0.0492(11) 0.0769(14) -0.0035(9) -0.0280(10) -0.0022(10)
C7 0.0565(11) 0.0423(10) 0.0653(12) -0.0033(8) -0.0238(10) 0.0046(9)
C8 0.0551(11) 0.0348(9) 0.0596(11) -0.0027(7) -0.0188(9) 0.0016(8)
C9 0.0565(11) 0.0351(9) 0.0589(11) -0.0051(8) -0.0180(9) 0.0016(8)
C10 0.0655(14) 0.0445(11) 0.0839(15) -0.0115(9) -0.0351(12) 0.0128(10)
C11 0.0840(16) 0.0413(11) 0.0897(17) -0.0183(10) -0.0370(14) 0.0190(11)
C12 0.0752(15) 0.0487(12) 0.0746(14) -0.0210(11) -0.0204(12) 0.0054(10)
C13 0.0617(13) 0.0544(12) 0.0842(16) -0.0122(10) -0.0270(12) -0.0005(11)
C14 0.0621(12) 0.0398(10) 0.0743(13) -0.0040(9) -0.0257(10) 0.0038(9)
O1 0.0664(9) 0.0454(8) 0.0934(11) -0.0124(7) -0.0372(8) 0.0210(7)
F1 0.0898(10) 0.0726(9) 0.1057(11) -0.0128(8) -0.0617(9) 0.0119(8)
F2 0.0815(9) 0.0558(8) 0.0974(10) -0.0064(6) -0.0367(8) -0.0202(7)
F3 0.0483(7) 0.0808(10) 0.1012(10) -0.0109(6) -0.0168(7) -0.0003(8)
N1 0.0485(9) 0.0367(8) 0.0730(11) -0.0055(6) -0.0204(8) 0.0072(7)
N2 0.0509(9) 0.0372(8) 0.0740(11) -0.0086(7) -0.0223(8) 0.0094(7)
N3 0.0504(9) 0.0343(8) 0.0633(10) -0.0071(6) -0.0208(7) 0.0024(7)
N4 0.0533(9) 0.0362(8) 0.0687(10) -0.0094(7) -0.0243(8) 0.0040(7)

loop_
_atom_type_symbol
_atom_type_description
_atom_type_scat_dispersion_real
_atom_type_scat_dispersion_imag
_atom_type_scat_source
C C 0.0181 0.0091 'International Tables Vol C Tables 4.2.6.8 and 6.1.1.4'
H H 0.0000 0.0000 'International Tables Vol C Tables 4.2.6.8 and 6.1.1.4'
F F 0.0727 0.0534 'International Tables Vol C Tables 4.2.6.8 and 6.1.1.4'
N N 0.0311 0.0180 'International Tables Vol C Tables 4.2.6.8 and 6.1.1.4'
O O 0.0492 0.0322 'International Tables Vol C Tables 4.2.6.8 and 6.1.1.4'

loop_
_geom_angle_atom_site_label_1
_geom_angle_atom_site_label_2
_geom_angle_atom_site_label_3
_geom_angle
_geom_angle_publ_flag
N4 N3 C5 111.44(15) yes
N4 N3 C1 118.10(15) yes
C5 N3 C1 130.45(16) yes
C1 N1 N2 116.18(16) yes
C8 N4 N3 105.40(15) yes
N1 N2 C4 126.27(16) yes
N1 N2 H2 110.8(15) ?
C4 N2 H2 122.4(15) ?
N1 C1 C2 124.50(17) ?
N1 C1 N3 115.41(16) yes
C2 C1 N3 120.08(17) ?
C14 C9 C10 118.65(19) ?
C14 C9 C8 121.75(17) ?
C10 C9 C8 119.57(18) ?
C2 C3 C4 120.13(19) ?
C2 C3 H3 124.0(19) ?
C4 C3 H3 115.8(19) ?
O1 C4 N2 119.92(18) yes
O1 C4 C3 125.26(18) ?
N2 C4 C3 114.82(17) ?
N4 C8 C7 110.35(17) ?
N4 C8 C9 121.68(17) ?
C7 C8 C9 127.85(17) ?
C3 C2 C1 118.02(19) ?
C3 C2 H1 122.4(15) ?
C1 C2 H1 119.5(15) ?
C5 C7 C8 106.27(18) ?
C5 C7 H7 122.7(15) ?
C8 C7 H7 130.6(15) ?
C13 C14 C9 120.4(2) ?
C13 C14 H14 120.3(15) ?
C9 C14 H14 119.2(15) ?
C7 C5 N3 106.53(17) ?
C7 C5 C6 125.89(19) ?
N3 C5 C6 127.31(17) ?
C9 C10 C11 120.5(2) ?
C9 C10 H10 117.3(15) ?
C11 C10 H10 122.2(15) ?
F3 C6 F2 107.08(18) yes
F3 C6 F1 106.23(18) yes
F2 C6 F1 106.37(19) yes
F3 C6 C5 114.65(19) yes
F2 C6 C5 113.01(17) yes
F1 C6 C5 108.98(17) yes
C12 C11 C10 120.4(2) ?
C12 C11 H11 122(2) ?
C10 C11 H11 117(2) ?
C11 C12 C13 119.9(2) ?
C11 C12 H12 121.5(19) ?
C13 C12 H12 118.6(19) ?
C14 C13 C12 120.1(2) ?
C14 C13 H13 119.2(15) ?
C12 C13 H13 120.7(15) ?

loop_
_geom_bond_atom_site_label_1
_geom_bond_atom_site_label_2
_geom_bond_distance
_geom_bond_publ_flag
O1 C4 1.243(2) yes
F2 C6 1.336(3) yes
N3 N4 1.362(2) yes
N3 C5 1.368(2) yes
N3 C1 1.422(2) yes
F3 C6 1.326(3) yes
N1 C1 1.290(2) yes
N1 N2 1.357(2) yes
N4 C8 1.336(2) yes
F1 C6 1.341(2) yes
N2 C4 1.363(3) yes
N2 H2 1.01(3) ?
C1 C2 1.416(3) ?
C9 C14 1.383(3) ?
C9 C10 1.392(3) ?
C9 C8 1.471(3) ?
C3 C2 1.344(3) ?
C3 C4 1.444(3) ?
C3 H3 0.88(3) ?
C8 C7 1.409(3) ?
C2 H1 0.99(3) ?
C7 C5 1.362(3) ?
C7 H7 0.99(2) ?
C14 C13 1.387(3) ?
C14 H14 0.96(2) ?
C5 C6 1.486(3) ?
C10 C11 1.385(3) ?
C10 H10 0.91(2) ?
C11 C12 1.362(4) ?
C11 H11 0.91(3) ?
C12 C13 1.381(3) ?
C12 H12 0.93(3) ?
C13 H13 0.94(2) ?

loop_
_geom_hbond_atom_site_label_D
_geom_hbond_atom_site_label_H
_geom_hbond_atom_site_label_A
_geom_hbond_site_symmetry_A
_geom_hbond_distance_DH
_geom_hbond_distance_HA
_geom_hbond_distance_DA
_geom_hbond_angle_DHA
_geom_hbond_publ_flag
N2 H2 O1 2_657 1.00(3) 1.79(3) 2.790(2) 172(2) yes
C2 H1 F3 1_455 0.99(3) 2.50(3) 3.418(3) 156(2) yes

loop_
_geom_torsion_atom_site_label_1
_geom_torsion_atom_site_label_2
_geom_torsion_atom_site_label_3
_geom_torsion_atom_site_label_4
_geom_torsion
_geom_torsion_publ_flag
C5 N3 N4 C8 0.1(2) ?
C1 N3 N4 C8 -179.13(17) ?
C1 N1 N2 C4 0.3(3) ?
N2 N1 C1 C2 2.1(3) ?
N2 N1 C1 N3 -176.82(17) yes
N4 N3 C1 N1 -164.22(18) yes
C5 N3 C1 N1 16.8(3) yes
N4 N3 C1 C2 16.8(3) yes
C5 N3 C1 C2 -162.3(2) yes
N1 N2 C4 O1 177.2(2) yes
N1 N2 C4 C3 -2.3(3) ?
C2 C3 C4 O1 -177.4(2) yes
C2 C3 C4 N2 2.1(3) ?
N3 N4 C8 C7 -0.3(2) ?
N3 N4 C8 C9 175.91(17) ?
C14 C9 C8 N4 -5.7(3) yes
C10 C9 C8 N4 176.1(2) ?
C14 C9 C8 C7 169.8(2) ?
C10 C9 C8 C7 -8.4(3) ?
C4 C3 C2 C1 -0.1(4) ?
N1 C1 C2 C3 -2.2(3) ?
N3 C1 C2 C3 176.7(2) ?
N4 C8 C7 C5 0.5(2) ?
C9 C8 C7 C5 -175.5(2) ?
C10 C9 C14 C13 1.2(4) ?
C8 C9 C14 C13 -177.0(2) ?
C8 C7 C5 N3 -0.4(2) ?
C8 C7 C5 C6 174.1(2) ?
N4 N3 C5 C7 0.2(2) ?
C1 N3 C5 C7 179.28(19) ?
N4 N3 C5 C6 -174.14(19) yes
C1 N3 C5 C6 4.9(4) yes
C14 C9 C10 C11 -1.5(4) ?
C8 C9 C10 C11 176.8(2) ?
C7 C5 C6 F3 113.4(2) yes
N3 C5 C6 F3 -73.3(3) yes
C7 C5 C6 F2 -123.5(2) yes
N3 C5 C6 F2 49.8(3) yes
C7 C5 C6 F1 -5.4(3) yes
N3 C5 C6 F1 167.9(2) yes
C9 C10 C11 C12 0.6(4) ?
C10 C11 C12 C13 0.6(4) ?
C9 C14 C13 C12 0.0(4) ?
C11 C12 C13 C14 -0.9(4) ?

loop_
_cod_related_entry_id
_cod_related_entry_database
_cod_related_entry_code
1 ChemSpider 21126619
